data_7016577
loop_
_publ_author_name
'Zhang, Jie'
'Han, Yanan'
'Chen, Zhenxia'
'Zhou, Xigeng'

_publ_section_title
;
 Rare-earth metal-mediated addition/cyclization of the
 2-cyanobenzoamino anion.
;
_journal_issue 36
_journal_name_full 'Dalton transactions (Cambridge, England : 2003)'
_journal_page_first 9098
_journal_page_last 9100
_journal_paper_doi 10.1039/c1dt10990a
_journal_volume 40
_journal_year 2011
_chemical_formula_sum 'C36 H44 Er Li N4 O3'
_chemical_formula_weight 754.95
_chemical_name_systematic
;
?
;
_space_group_IT_number 14
_symmetry_cell_setting monoclinic
_symmetry_space_group_name_Hall '-P 2ybc'
_symmetry_space_group_name_H-M 'P 1 21/c 1'
_atom_sites_solution_hydrogens geom
_atom_sites_solution_primary direct
_atom_sites_solution_secondary difmap
_audit_creation_method SHELXL-97
_cell_angle_alpha 90.00
_cell_angle_beta 115.783(4)
_cell_angle_gamma 90.00
_cell_formula_units_Z 4
_cell_length_a 13.067(4)
_cell_length_b 20.093(6)
_cell_length_c 14.494(5)
_cell_measurement_reflns_used 2355
_cell_measurement_temperature 293(2)
_cell_measurement_theta_max 19.446
_cell_measurement_theta_min 2.666
_cell_volume 3426.6(19)
_computing_cell_refinement 'Bruker SMART'
_computing_data_collection 'Bruker SMART'
_computing_data_reduction 'Bruker SHELXTL'
_computing_molecular_graphics 'Bruker SHELXTL'
_computing_publication_material 'Bruker SHELXTL'
_computing_structure_refinement 'SHELXL-97 (Sheldrick, 1997)'
_computing_structure_solution 'SHELXS-97 (Sheldrick, 1990)'
_diffrn_ambient_temperature 293(2)
_diffrn_measured_fraction_theta_full 1.000
_diffrn_measured_fraction_theta_max 1.000
_diffrn_measurement_device_type 'CCD area detector'
_diffrn_measurement_method 'phi and omega scans'
_diffrn_radiation_monochromator graphite
_diffrn_radiation_source 'fine-focus sealed tube'
_diffrn_radiation_type MoK\a
_diffrn_radiation_wavelength 0.71073
_diffrn_reflns_av_R_equivalents 0.0623
_diffrn_reflns_av_sigmaI/netI 0.1123
_diffrn_reflns_limit_h_max 15
_diffrn_reflns_limit_h_min -15
_diffrn_reflns_limit_k_max 23
_diffrn_reflns_limit_k_min -23
_diffrn_reflns_limit_l_max 8
_diffrn_reflns_limit_l_min -17
_diffrn_reflns_number 14065
_diffrn_reflns_theta_full 25.01
_diffrn_reflns_theta_max 25.01
_diffrn_reflns_theta_min 1.73
_exptl_absorpt_coefficient_mu 2.489
_exptl_absorpt_correction_T_max 0.8650
_exptl_absorpt_correction_T_min 0.7544
_exptl_absorpt_correction_type multi-scan
_exptl_absorpt_process_details sadabs
_exptl_crystal_colour orange
_exptl_crystal_density_diffrn 1.463
_exptl_crystal_density_method 'not measured'
_exptl_crystal_description prism
_exptl_crystal_F_000 1532
_exptl_crystal_size_max 0.12
_exptl_crystal_size_mid 0.10
_exptl_crystal_size_min 0.06
_refine_diff_density_max 0.648
_refine_diff_density_min -0.764
_refine_diff_density_rms 0.073
_refine_ls_extinction_method none
_refine_ls_goodness_of_fit_ref 0.780
_refine_ls_hydrogen_treatment mixed
_refine_ls_matrix_type full
_refine_ls_number_parameters 412
_refine_ls_number_reflns 6043
_refine_ls_number_restraints 2
_refine_ls_restrained_S_all 0.780
_refine_ls_R_factor_all 0.1000
_refine_ls_R_factor_gt 0.0387
_refine_ls_shift/su_max 0.001
_refine_ls_shift/su_mean 0.000
_refine_ls_structure_factor_coef Fsqd
_refine_ls_weighting_details 'calc w=1/[\s^2^(Fo^2^)+(0.0000P)^2^+0.0000P] where P=(Fo^2^+2Fc^2^)/3'
_refine_ls_weighting_scheme calc
_refine_ls_wR_factor_gt 0.0380
_refine_ls_wR_factor_ref 0.0441
_reflns_number_gt 2966
_reflns_number_total 6043
_reflns_threshold_expression >2sigma(I)
_cod_data_source_file c1dt10990a.txt
_cod_data_source_block f90607b
_cod_depositor_comments
;
The following automatic conversions were performed:

'_symmetry_cell_setting' value 'Monoclinic' changed to 'monoclinic'
according to /home/saulius/struct/CIF-dictionaries/cif_core.dic
dictionary named 'cif_core.dic' version 2.4.1 from 2010-06-29.

Automatic conversion script
Id: cif_fix_values 1715 2011-07-08 13:25:40Z adriana 
;
_cod_original_cell_volume 3426.5(19)
_cod_original_sg_symbol_H-M P2(1)/c
_cod_database_code 7016577

loop_
_symmetry_equiv_pos_as_xyz
'x, y, z'
'-x, y+1/2, -z+1/2'
'-x, -y, -z'
'x, -y-1/2, z-1/2'

loop_
_atom_site_label
_atom_site_type_symbol
_atom_site_fract_x
_atom_site_fract_y
_atom_site_fract_z
_atom_site_U_iso_or_equiv
_atom_site_adp_type
_atom_site_occupancy
_atom_site_symmetry_multiplicity
_atom_site_calc_flag
_atom_site_refinement_flags
Er1 Er 0.24332(3) 0.559359(11) 0.74472(3) 0.05521(8) Uani 1 1 d .
Li1 Li 0.2896(9) 0.8536(4) 0.7162(7) 0.065(3) Uani 1 1 d .
N1 N 0.4405(4) 0.5869(2) 0.8438(4) 0.0580(15) Uani 1 1 d D
H1N H 0.506(2) 0.575(2) 0.854(4) 0.070 Uiso 1 1 d D
N2 N 0.3120(4) 0.6637(2) 0.8178(3) 0.0452(12) Uani 1 1 d .
N3 N 0.3418(4) 0.7811(2) 0.8342(3) 0.0455(11) Uani 1 1 d .
N4 N 0.0963(5) 0.6337(3) 0.6798(5) 0.0719(18) Uani 1 1 d D
H4N H 0.052(4) 0.601(2) 0.669(5) 0.086 Uiso 1 1 d D
O1 O 0.1403(3) 0.86003(19) 0.6035(3) 0.0652(11) Uani 1 1 d .
O2 O 0.3214(3) 0.94476(18) 0.7697(3) 0.0703(11) Uani 1 1 d .
O3 O 0.3826(4) 0.8253(2) 0.6460(3) 0.0683(13) Uani 1 1 d .
C1 C 0.4251(5) 0.6497(3) 0.8525(4) 0.0464(17) Uani 1 1 d .
C2 C 0.5046(5) 0.7048(3) 0.8908(4) 0.0431(14) Uani 1 1 d .
C3 C 0.4582(5) 0.7690(3) 0.8775(4) 0.0417(14) Uani 1 1 d .
C4 C 0.5317(5) 0.8224(3) 0.9081(4) 0.0617(17) Uani 1 1 d .
H4A H 0.5023 0.8653 0.8984 0.074 Uiso 1 1 calc R
C5 C 0.6470(5) 0.8135(3) 0.9526(4) 0.0655(18) Uani 1 1 d .
H5A H 0.6947 0.8504 0.9729 0.079 Uiso 1 1 calc R
C6 C 0.6936(5) 0.7501(3) 0.9678(4) 0.0674(18) Uani 1 1 d .
H6A H 0.7719 0.7440 0.9997 0.081 Uiso 1 1 calc R
C7 C 0.6209(5) 0.6960(3) 0.9345(4) 0.0549(16) Uani 1 1 d .
H7A H 0.6507 0.6532 0.9417 0.066 Uiso 1 1 calc R
C8 C 0.2762(5) 0.7270(3) 0.8121(4) 0.0466(14) Uani 1 1 d .
C9 C 0.1538(5) 0.7360(3) 0.7820(4) 0.0478(15) Uani 1 1 d .
C10 C 0.0718(5) 0.6876(3) 0.7214(4) 0.0580(17) Uani 1 1 d .
C11 C -0.0437(5) 0.7038(3) 0.7028(4) 0.0691(18) Uani 1 1 d .
H11A H -0.1017 0.6751 0.6623 0.083 Uiso 1 1 calc R
C12 C -0.0717(5) 0.7599(4) 0.7422(5) 0.077(2) Uani 1 1 d .
H12A H -0.1473 0.7677 0.7280 0.092 Uiso 1 1 calc R
C13 C 0.0103(6) 0.8042(3) 0.8019(5) 0.078(2) Uani 1 1 d .
H13A H -0.0083 0.8412 0.8300 0.093 Uiso 1 1 calc R
C14 C 0.1198(5) 0.7924(3) 0.8189(4) 0.0618(18) Uani 1 1 d .
H14A H 0.1750 0.8233 0.8571 0.074 Uiso 1 1 calc R
C15 C 0.1281(10) 0.5287(5) 0.8520(9) 0.099(3) Uani 1 1 d .
H15A H 0.0685 0.5564 0.8458 0.119 Uiso 1 1 calc R
C16 C 0.1187(9) 0.4760(6) 0.7914(8) 0.119(3) Uani 1 1 d .
H16A H 0.0535 0.4627 0.7347 0.143 Uiso 1 1 calc R
C17 C 0.2201(13) 0.4462(4) 0.8275(10) 0.110(3) Uani 1 1 d .
H17A H 0.2355 0.4070 0.8019 0.132 Uiso 1 1 calc R
C18 C 0.2982(8) 0.4820(7) 0.9079(10) 0.116(4) Uani 1 1 d .
H18A H 0.3753 0.4729 0.9444 0.140 Uiso 1 1 calc R
C19 C 0.2377(13) 0.5353(5) 0.9237(7) 0.110(4) Uani 1 1 d .
H19A H 0.2668 0.5684 0.9731 0.131 Uiso 1 1 calc R
C20 C 0.2120(16) 0.4714(6) 0.5944(11) 0.138(6) Uani 1 1 d .
H20A H 0.1834 0.4302 0.6008 0.166 Uiso 1 1 calc R
C21 C 0.3255(10) 0.4911(8) 0.6328(7) 0.110(4) Uani 1 1 d .
H21A H 0.3889 0.4648 0.6695 0.132 Uiso 1 1 calc R
C22 C 0.3261(10) 0.5555(7) 0.6065(7) 0.091(3) Uani 1 1 d .
H22A H 0.3910 0.5810 0.6225 0.109 Uiso 1 1 calc R
C23 C 0.2219(15) 0.5767(5) 0.5553(7) 0.120(4) Uani 1 1 d .
H23A H 0.1997 0.6195 0.5301 0.144 Uiso 1 1 calc R
C24 C 0.1540(10) 0.5257(10) 0.5461(8) 0.145(6) Uani 1 1 d .
H24A H 0.0752 0.5274 0.5103 0.173 Uiso 1 1 calc R
C25 C 0.0885(6) 0.8124(3) 0.5242(5) 0.084(2) Uani 1 1 d .
H25A H 0.1008 0.7678 0.5528 0.101 Uiso 1 1 calc R
H25B H 0.1210 0.8150 0.4756 0.101 Uiso 1 1 calc R
C26 C -0.0329(7) 0.8270(5) 0.4732(6) 0.154(4) Uani 1 1 d .
H26A H -0.0553 0.8386 0.4021 0.184 Uiso 1 1 calc R
H26B H -0.0764 0.7885 0.4756 0.184 Uiso 1 1 calc R
C27 C -0.0527(6) 0.8805(4) 0.5250(7) 0.137(3) Uani 1 1 d .
H27A H -0.0972 0.8659 0.5601 0.165 Uiso 1 1 calc R
H27B H -0.0946 0.9152 0.4768 0.165 Uiso 1 1 calc R
C28 C 0.0554(6) 0.9057(3) 0.5979(5) 0.090(2) Uani 1 1 d .
H28A H 0.0697 0.9490 0.5762 0.108 Uiso 1 1 calc R
H28B H 0.0557 0.9105 0.6646 0.108 Uiso 1 1 calc R
C29 C 0.3108(7) 0.9646(3) 0.8580(5) 0.111(3) Uani 1 1 d .
H29A H 0.2481 0.9411 0.8621 0.133 Uiso 1 1 calc R
H29B H 0.3798 0.9537 0.9185 0.133 Uiso 1 1 calc R
C30 C 0.2917(10) 1.0324(4) 0.8544(7) 0.198(6) Uani 1 1 d .
H30A H 0.3517 1.0538 0.9129 0.237 Uiso 1 1 calc R
H30B H 0.2199 1.0412 0.8568 0.237 Uiso 1 1 calc R
C31 C 0.2892(9) 1.0580(3) 0.7634(7) 0.155(4) Uani 1 1 d .
H31A H 0.3426 1.0945 0.7780 0.186 Uiso 1 1 calc R
H31B H 0.2137 1.0740 0.7186 0.186 Uiso 1 1 calc R
C32 C 0.3206(6) 1.0033(4) 0.7164(5) 0.092(2) Uani 1 1 d .
H32A H 0.2665 0.9992 0.6450 0.110 Uiso 1 1 calc R
H32B H 0.3953 1.0110 0.7195 0.110 Uiso 1 1 calc R
C33 C 0.4786(7) 0.8540(3) 0.6408(5) 0.097(2) Uani 1 1 d .
H33A H 0.5077 0.8904 0.6893 0.117 Uiso 1 1 calc R
H33B H 0.4584 0.8712 0.5725 0.117 Uiso 1 1 calc R
C34 C 0.5651(7) 0.8015(5) 0.6658(6) 0.130(4) Uani 1 1 d .
H34A H 0.6189 0.8035 0.7375 0.155 Uiso 1 1 calc R
H34B H 0.6061 0.8058 0.6241 0.155 Uiso 1 1 calc R
C35 C 0.4996(9) 0.7384(4) 0.6426(7) 0.127(4) Uani 1 1 d .
H35A H 0.5241 0.7107 0.7032 0.153 Uiso 1 1 calc R
H35B H 0.5089 0.7138 0.5891 0.153 Uiso 1 1 calc R
C36 C 0.3762(6) 0.7603(4) 0.6069(5) 0.098(2) Uani 1 1 d .
H36A H 0.3363 0.7604 0.5327 0.117 Uiso 1 1 calc R
H36B H 0.3368 0.7308 0.6338 0.117 Uiso 1 1 calc R

loop_
_atom_site_aniso_label
_atom_site_aniso_U_11
_atom_site_aniso_U_22
_atom_site_aniso_U_33
_atom_site_aniso_U_23
_atom_site_aniso_U_13
_atom_site_aniso_U_12
Er1 0.06273(17) 0.05091(13) 0.05562(16) -0.0085(2) 0.02913(14) -0.0072(2)
Li1 0.083(8) 0.056(6) 0.057(7) -0.008(5) 0.032(7) 0.015(6)
N1 0.067(4) 0.049(3) 0.070(4) 0.007(3) 0.041(4) 0.016(3)
N2 0.050(3) 0.044(3) 0.043(3) 0.003(2) 0.022(3) 0.003(2)
N3 0.054(3) 0.049(3) 0.033(3) 0.002(2) 0.018(3) 0.000(3)
N4 0.058(4) 0.076(5) 0.076(4) -0.025(4) 0.024(4) -0.009(3)
O1 0.067(3) 0.068(3) 0.053(3) -0.005(2) 0.020(3) 0.011(2)
O2 0.118(3) 0.053(2) 0.048(2) 0.000(3) 0.044(3) 0.000(3)
O3 0.080(3) 0.077(3) 0.058(3) 0.000(3) 0.038(3) 0.007(3)
C1 0.051(4) 0.058(4) 0.031(4) 0.007(3) 0.019(3) 0.003(4)
C2 0.043(4) 0.052(4) 0.034(3) 0.007(3) 0.016(3) -0.001(3)
C3 0.049(4) 0.050(4) 0.023(3) 0.000(3) 0.013(3) -0.010(3)
C4 0.069(5) 0.055(4) 0.055(4) -0.005(3) 0.021(4) -0.008(4)
C5 0.069(5) 0.065(5) 0.052(4) -0.001(4) 0.017(4) -0.017(4)
C6 0.057(5) 0.082(5) 0.053(5) -0.003(4) 0.014(4) -0.006(4)
C7 0.050(4) 0.068(4) 0.045(4) 0.009(3) 0.020(4) 0.009(4)
C8 0.054(4) 0.059(4) 0.029(3) 0.004(3) 0.020(3) -0.004(4)
C9 0.049(4) 0.053(4) 0.044(4) 0.013(3) 0.023(4) 0.010(3)
C10 0.042(4) 0.075(5) 0.047(4) 0.024(4) 0.011(4) -0.007(4)
C11 0.050(5) 0.075(5) 0.070(5) 0.023(4) 0.014(4) 0.001(4)
C12 0.043(5) 0.098(6) 0.091(6) 0.026(5) 0.031(5) 0.027(4)
C13 0.074(5) 0.076(5) 0.086(6) 0.028(5) 0.037(5) 0.025(5)
C14 0.075(5) 0.051(4) 0.060(5) 0.014(4) 0.030(4) 0.006(4)
C15 0.138(10) 0.090(8) 0.111(8) -0.005(6) 0.093(8) -0.025(7)
C16 0.129(10) 0.100(8) 0.154(10) -0.017(8) 0.086(9) -0.052(7)
C17 0.163(10) 0.058(5) 0.161(10) 0.019(7) 0.119(10) 0.009(8)
C18 0.089(8) 0.116(10) 0.124(10) 0.055(7) 0.028(8) -0.012(8)
C19 0.187(12) 0.090(8) 0.067(7) -0.007(6) 0.070(8) -0.059(9)
C20 0.248(19) 0.080(8) 0.132(12) -0.061(8) 0.126(13) -0.035(10)
C21 0.133(10) 0.128(11) 0.064(6) -0.022(7) 0.037(7) 0.040(9)
C22 0.117(9) 0.110(8) 0.068(7) -0.025(7) 0.060(7) -0.023(8)
C23 0.177(11) 0.141(11) 0.040(5) 0.018(6) 0.044(7) 0.083(10)
C24 0.107(9) 0.242(17) 0.093(9) -0.115(11) 0.052(8) -0.097(12)
C25 0.106(7) 0.075(5) 0.074(5) -0.011(4) 0.041(5) 0.002(5)
C26 0.082(7) 0.256(12) 0.120(8) -0.106(8) 0.042(7) -0.045(7)
C27 0.082(7) 0.170(9) 0.125(8) -0.060(7) 0.013(6) 0.013(6)
C28 0.066(5) 0.097(6) 0.091(6) -0.001(5) 0.019(5) 0.025(5)
C29 0.172(8) 0.105(7) 0.072(6) -0.006(5) 0.068(6) 0.009(6)
C30 0.385(17) 0.085(8) 0.142(10) 0.001(7) 0.133(12) 0.063(9)
C31 0.260(12) 0.051(4) 0.116(7) 0.004(7) 0.046(9) 0.037(7)
C32 0.109(6) 0.089(6) 0.084(6) 0.027(5) 0.049(5) -0.002(5)
C33 0.097(7) 0.119(7) 0.085(6) 0.016(5) 0.049(6) 0.000(6)
C34 0.107(8) 0.211(11) 0.080(6) 0.026(8) 0.048(6) 0.054(9)
C35 0.183(11) 0.144(9) 0.094(7) 0.041(7) 0.097(8) 0.095(8)
C36 0.142(8) 0.098(6) 0.067(5) -0.010(5) 0.058(6) -0.001(6)

loop_
_atom_type_symbol
_atom_type_description
_atom_type_scat_dispersion_real
_atom_type_scat_dispersion_imag
_atom_type_scat_source
C C 0.0033 0.0016 'International Tables Vol C Tables 4.2.6.8 and 6.1.1.4'
H H 0.0000 0.0000 'International Tables Vol C Tables 4.2.6.8 and 6.1.1.4'
N N 0.0061 0.0033 'International Tables Vol C Tables 4.2.6.8 and 6.1.1.4'
O O 0.0106 0.0060 'International Tables Vol C Tables 4.2.6.8 and 6.1.1.4'
Li Li -0.0003 0.0001 'International Tables Vol C Tables 4.2.6.8 and 6.1.1.4'
Er Er -0.2586 4.9576 'International Tables Vol C Tables 4.2.6.8 and 6.1.1.4'

loop_
_geom_angle_atom_site_label_1
_geom_angle_atom_site_label_2
_geom_angle_atom_site_label_3
_geom_angle
N4 Er1 N2 71.91(17)
N4 Er1 N1 125.78(17)
N2 Er1 N1 54.87(15)
N4 Er1 C16 91.1(3)
N2 Er1 C16 127.8(3)
N1 Er1 C16 128.1(3)
N4 Er1 C17 120.4(3)
N2 Er1 C17 131.3(3)
N1 Er1 C17 103.4(4)
C16 Er1 C17 29.3(2)
N4 Er1 C18 127.0(3)
N2 Er1 C18 102.7(4)
N1 Er1 C18 78.4(3)
C16 Er1 C18 49.7(3)
C17 Er1 C18 30.0(2)
N4 Er1 C23 78.3(3)
N2 Er1 C23 101.4(3)
N1 Er1 C23 101.0(4)
C16 Er1 C23 123.5(4)
C17 Er1 C23 126.8(4)
C18 Er1 C23 149.6(4)
N4 Er1 C22 104.7(4)
N2 Er1 C22 99.5(2)
N1 Er1 C22 77.0(2)
C16 Er1 C22 132.6(4)
C17 Er1 C22 118.7(4)
C18 Er1 C22 127.8(4)
C23 Er1 C22 28.4(2)
N4 Er1 C15 78.7(3)
N2 Er1 C15 98.4(3)
N1 Er1 C15 115.8(3)
C16 Er1 C15 29.5(2)
C17 Er1 C15 48.1(3)
C18 Er1 C15 49.2(3)
C23 Er1 C15 143.2(5)
C22 Er1 C15 161.9(3)
N4 Er1 C19 98.3(4)
N2 Er1 C19 83.7(2)
N1 Er1 C19 86.4(3)
C16 Er1 C19 49.6(3)
C17 Er1 C19 49.3(3)
C18 Er1 C19 30.7(2)
C23 Er1 C19 172.6(5)
C22 Er1 C19 156.7(5)
C15 Er1 C19 29.6(2)
N4 Er1 C24 80.1(4)
N2 Er1 C24 127.8(4)
N1 Er1 C24 123.5(3)
C16 Er1 C24 95.0(4)
C17 Er1 C24 100.8(5)
C18 Er1 C24 129.2(6)
C23 Er1 C24 28.7(3)
C22 Er1 C24 46.6(3)
C15 Er1 C24 118.4(4)
C19 Er1 C24 144.5(4)
N4 Er1 C21 124.8(3)
N2 Er1 C21 123.8(4)
N1 Er1 C21 82.7(3)
C16 Er1 C21 106.6(5)
C17 Er1 C21 89.4(4)
C18 Er1 C21 102.4(4)
C23 Er1 C21 48.1(3)
C22 Er1 C21 29.3(2)
C15 Er1 C21 135.4(5)
C19 Er1 C21 133.1(4)
C24 Er1 C21 47.4(4)
N4 Er1 H4N 20.4(6)
N2 Er1 H4N 90.6(8)
N1 Er1 H4N 145.4(8)
C16 Er1 H4N 72.7(10)
C17 Er1 H4N 101.9(9)
C18 Er1 H4N 115.9(13)
C23 Er1 H4N 82.0(15)
C22 Er1 H4N 110.5(15)
C15 Er1 H4N 66.9(14)
C19 Er1 H4N 92.5(15)
C24 Er1 H4N 73.6(15)
C21 Er1 H4N 120.9(15)
O1 Li1 O2 103.6(5)
O1 Li1 O3 101.8(4)
O2 Li1 O3 113.6(5)
O1 Li1 N3 125.5(5)
O2 Li1 N3 112.6(5)
O3 Li1 N3 99.4(4)
C1 N1 Er1 96.4(4)
C1 N1 H1N 116(4)
Er1 N1 H1N 142(4)
C8 N2 C1 120.6(5)
C8 N2 Er1 139.7(4)
C1 N2 Er1 97.0(4)
C8 N3 C3 115.4(5)
C8 N3 Li1 114.7(4)
C3 N3 Li1 112.8(4)
C10 N4 Er1 131.5(5)
C10 N4 H4N 115(5)
Er1 N4 H4N 87(5)
C28 O1 C25 107.7(5)
C28 O1 Li1 124.8(5)
C25 O1 Li1 126.2(5)
C29 O2 C32 106.5(5)
C29 O2 Li1 122.5(5)
C32 O2 Li1 128.0(5)
C36 O3 C33 104.8(5)
C36 O3 Li1 122.0(5)
C33 O3 Li1 132.0(5)
N1 C1 N2 110.8(6)
N1 C1 C2 131.8(6)
N2 C1 C2 117.4(5)
N1 C1 Er1 56.9(3)
N2 C1 Er1 54.6(3)
C2 C1 Er1 168.4(4)
C7 C2 C3 120.4(5)
C7 C2 C1 122.5(6)
C3 C2 C1 117.1(5)
C4 C3 N3 118.8(5)
C4 C3 C2 118.2(5)
N3 C3 C2 123.0(5)
C5 C4 C3 121.4(6)
C5 C4 H4A 119.3
C3 C4 H4A 119.3
C4 C5 C6 120.7(6)
C4 C5 H5A 119.6
C6 C5 H5A 119.6
C7 C6 C5 118.6(6)
C7 C6 H6A 120.7
C5 C6 H6A 120.7
C2 C7 C6 120.6(6)
C2 C7 H7A 119.7
C6 C7 H7A 119.7
N3 C8 N2 125.8(5)
N3 C8 C9 118.2(5)
N2 C8 C9 115.9(5)
C14 C9 C10 120.4(5)
C14 C9 C8 117.9(6)
C10 C9 C8 121.7(5)
N4 C10 C9 124.2(6)
N4 C10 C11 122.0(6)
C9 C10 C11 113.7(6)
C12 C11 C10 123.3(6)
C12 C11 H11A 118.4
C10 C11 H11A 118.4
C13 C12 C11 120.9(6)
C13 C12 H12A 119.5
C11 C12 H12A 119.5
C14 C13 C12 118.1(7)
C14 C13 H13A 120.9
C12 C13 H13A 120.9
C13 C14 C9 123.6(6)
C13 C14 H14A 118.2
C9 C14 H14A 118.2
C16 C15 C19 110.0(10)
C16 C15 Er1 73.5(5)
C19 C15 Er1 75.4(5)
C16 C15 H15A 125.0
C19 C15 H15A 125.0
Er1 C15 H15A 117.8
C17 C16 C15 107.7(11)
C17 C16 Er1 76.5(5)
C15 C16 Er1 77.0(5)
C17 C16 H16A 126.2
C15 C16 H16A 126.2
Er1 C16 H16A 112.9
C16 C17 C18 110.1(10)
C16 C17 Er1 74.2(5)
C18 C17 Er1 75.3(5)
C16 C17 H17A 125.0
C18 C17 H17A 125.0
Er1 C17 H17A 117.4
C17 C18 C19 105.9(10)
C17 C18 Er1 74.8(5)
C19 C18 Er1 75.3(5)
C17 C18 H18A 127.0
C19 C18 H18A 127.0
Er1 C18 H18A 115.4
C15 C19 C18 106.2(9)
C15 C19 Er1 75.0(5)
C18 C19 Er1 74.1(5)
C15 C19 H19A 126.9
C18 C19 H19A 126.9
Er1 C19 H19A 116.4
C24 C20 C21 103.8(12)
C24 C20 Er1 74.9(6)
C21 C20 Er1 74.4(6)
C24 C20 H20A 128.1
C21 C20 H20A 128.1
Er1 C20 H20A 115.4
C22 C21 C20 107.1(11)
C22 C21 Er1 74.5(5)
C20 C21 Er1 75.6(6)
C22 C21 H21A 126.4
C20 C21 H21A 126.4
Er1 C21 H21A 115.8
C23 C22 C21 109.9(11)
C23 C22 Er1 75.7(5)
C21 C22 Er1 76.2(5)
C23 C22 H22A 125.0
C21 C22 H22A 125.0
Er1 C22 H22A 115.0
C22 C23 C24 107.0(11)
C22 C23 Er1 75.8(5)
C24 C23 Er1 76.6(6)
C22 C23 H23A 126.5
C24 C23 H23A 126.5
Er1 C23 H23A 113.7
C23 C24 C20 112.1(13)
C23 C24 Er1 74.7(5)
C20 C24 Er1 76.2(7)
C23 C24 H24A 124.0
C20 C24 H24A 124.0
Er1 C24 H24A 116.7
O1 C25 C26 107.7(5)
O1 C25 H25A 110.2
C26 C25 H25A 110.2
O1 C25 H25B 110.2
C26 C25 H25B 110.2
H25A C25 H25B 108.5
C27 C26 C25 107.3(7)
C27 C26 H26A 110.2
C25 C26 H26A 110.2
C27 C26 H26B 110.2
C25 C26 H26B 110.2
H26A C26 H26B 108.5
C26 C27 C28 108.2(7)
C26 C27 H27A 110.1
C28 C27 H27A 110.1
C26 C27 H27B 110.1
C28 C27 H27B 110.1
H27A C27 H27B 108.4
O1 C28 C27 108.0(6)
O1 C28 H28A 110.1
C27 C28 H28A 110.1
O1 C28 H28B 110.1
C27 C28 H28B 110.1
H28A C28 H28B 108.4
C30 C29 O2 109.4(6)
C30 C29 H29A 109.8
O2 C29 H29A 109.8
C30 C29 H29B 109.8
O2 C29 H29B 109.8
H29A C29 H29B 108.2
C29 C30 C31 109.2(8)
C29 C30 H30A 109.8
C31 C30 H30A 109.8
C29 C30 H30B 109.8
C31 C30 H30B 109.8
H30A C30 H30B 108.3
C30 C31 C32 105.6(7)
C30 C31 H31A 110.6
C32 C31 H31A 110.6
C30 C31 H31B 110.6
C32 C31 H31B 110.6
H31A C31 H31B 108.8
O2 C32 C31 108.3(6)
O2 C32 H32A 110.0
C31 C32 H32A 110.0
O2 C32 H32B 110.0
C31 C32 H32B 110.0
H32A C32 H32B 108.4
O3 C33 C34 107.4(6)
O3 C33 H33A 110.2
C34 C33 H33A 110.2
O3 C33 H33B 110.2
C34 C33 H33B 110.2
H33A C33 H33B 108.5
C33 C34 C35 104.6(8)
C33 C34 H34A 110.8
C35 C34 H34A 110.8
C33 C34 H34B 110.8
C35 C34 H34B 110.8
H34A C34 H34B 108.9
C34 C35 C36 104.5(7)
C34 C35 H35A 110.9
C36 C35 H35A 110.9
C34 C35 H35B 110.9
C36 C35 H35B 110.9
H35A C35 H35B 108.9
O3 C36 C35 105.1(6)
O3 C36 H36A 110.7
C35 C36 H36A 110.7
O3 C36 H36B 110.7
C35 C36 H36B 110.7
H36A C36 H36B 108.8

loop_
_geom_bond_atom_site_label_1
_geom_bond_atom_site_label_2
_geom_bond_distance
Er1 N4 2.288(6)
Er1 N2 2.345(4)
Er1 N1 2.406(5)
Er1 C16 2.622(7)
Er1 C17 2.649(7)
Er1 C18 2.655(8)
Er1 C23 2.659(7)
Er1 C22 2.660(7)
Er1 C15 2.665(7)
Er1 C19 2.670(7)
Er1 C24 2.680(9)
Er1 C21 2.680(8)
Er1 H4N 2.40(6)
Li1 O1 1.929(11)
Li1 O2 1.961(9)
Li1 O3 1.977(9)
Li1 N3 2.121(10)
N1 C1 1.291(7)
N1 H1N 0.836(19)
N2 C8 1.346(6)
N2 C1 1.369(6)
N3 C8 1.334(6)
N3 C3 1.392(6)
N4 C10 1.343(7)
N4 H4N 0.839(19)
O1 C28 1.415(6)
O1 C25 1.421(6)
O2 C29 1.404(6)
O2 C32 1.404(6)
O3 C36 1.411(6)
O3 C33 1.413(7)
C1 C2 1.454(7)
C2 C7 1.380(6)
C2 C3 1.402(6)
C3 C4 1.377(6)
C4 C5 1.368(7)
C4 H4A 0.9300
C5 C6 1.389(7)
C5 H5A 0.9300
C6 C7 1.385(7)
C6 H6A 0.9300
C7 H7A 0.9300
C8 C9 1.474(7)
C9 C14 1.406(7)
C9 C10 1.430(7)
C10 C11 1.450(7)
C11 C12 1.382(7)
C11 H11A 0.9300
C12 C13 1.373(8)
C12 H12A 0.9300
C13 C14 1.363(7)
C13 H13A 0.9300
C14 H14A 0.9300
C15 C16 1.346(10)
C15 C19 1.362(11)
C15 H15A 0.9300
C16 C17 1.335(10)
C16 H16A 0.9300
C17 C18 1.371(11)
C17 H17A 0.9300
C18 C19 1.408(11)
C18 H18A 0.9300
C19 H19A 0.9300
C20 C24 1.340(14)
C20 C21 1.395(13)
C20 H20A 0.9300
C21 C22 1.349(10)
C21 H21A 0.9300
C22 C23 1.307(10)
C22 H22A 0.9300
C23 C24 1.324(12)
C23 H23A 0.9300
C24 H24A 0.9300
C25 C26 1.459(8)
C25 H25A 0.9700
C25 H25B 0.9700
C26 C27 1.398(8)
C26 H26A 0.9700
C26 H26B 0.9700
C27 C28 1.438(8)
C27 H27A 0.9700
C27 H27B 0.9700
C28 H28A 0.9700
C28 H28B 0.9700
C29 C30 1.382(8)
C29 H29A 0.9700
C29 H29B 0.9700
C30 C31 1.403(10)
C30 H30A 0.9700
C30 H30B 0.9700
C31 C32 1.444(8)
C31 H31A 0.9700
C31 H31B 0.9700
C32 H32A 0.9700
C32 H32B 0.9700
C33 C34 1.472(9)
C33 H33A 0.9700
C33 H33B 0.9700
C34 C35 1.483(10)
C34 H34A 0.9700
C34 H34B 0.9700
C35 C36 1.529(9)
C35 H35A 0.9700
C35 H35B 0.9700
C36 H36A 0.9700
C36 H36B 0.9700
